data_2018008
loop_
_publ_author_name
'Pavlyuk, Volodymyr'
'Rozycka-Sokolowska, Ewa'
'Marciniak, Bernard'

_publ_section_title
;
 La~4.27~Mg~2.89~Zn~30~, a new structure type with strong positional
 disorder
;
_journal_coeditor_code FN3072
_journal_issue 3
_journal_name_full 'Acta Crystallographica Section C'
_journal_page_first i13
_journal_page_last i16
_journal_paper_doi 10.1107/S0108270111002137
_journal_volume 67
_journal_year 2011
_chemical_formula_iupac 'La4.27 Mg2.89 Zn30'
_chemical_formula_moiety 'La4.27 Zn30, 0.14(Mg4), 2.33(Mg)'
_chemical_formula_sum 'La4.27 Mg2.89 Zn30'
_chemical_formula_weight 2625.71
_chemical_name_systematic
;
Ternary tetralanthanum trimagnesium tricontazinc
;
_space_group_IT_number 194
_symmetry_cell_setting hexagonal
_symmetry_space_group_name_Hall '-P 6c 2c'
_symmetry_space_group_name_H-M 'P 63/m m c'
_atom_sites_solution_primary direct
_atom_sites_solution_secondary difmap
_audit_creation_method SHELXL-97
_cell_angle_alpha 90.00
_cell_angle_beta 90.00
_cell_angle_gamma 120.00
_cell_formula_units_Z 1
_cell_length_a 9.4415(4)
_cell_length_b 9.4415(4)
_cell_length_c 9.1937(8)
_cell_measurement_reflns_used 262
_cell_measurement_temperature 293(2)
_cell_measurement_theta_max 27.55
_cell_measurement_theta_min 2.49
_cell_volume 709.75(7)
_computing_cell_refinement 'CrysAlis CCD (Oxford Diffraction, 2008)'
_computing_data_collection 'CrysAlis CCD (Oxford Diffraction, 2008)'
_computing_data_reduction 'CrysAlis RED (Oxford Diffraction, 2008)'
_computing_molecular_graphics 'DIAMOND (Brandenburg, 2006)'
_computing_publication_material 'SHELXL97 (Sheldrick, 2008)'
_computing_structure_refinement 'SHELXL97 (Sheldrick, 2008)'
_computing_structure_solution 'SHELXS97 (Sheldrick, 2008)'
_diffrn_ambient_temperature 293(2)
_diffrn_detector_area_resol_mean 0
_diffrn_measured_fraction_theta_full 1.000
_diffrn_measured_fraction_theta_max 1.000
_diffrn_measurement_device_type 'Oxford Diffraction Xcalibur'
_diffrn_measurement_method \w
_diffrn_radiation_monochromator graphite
_diffrn_radiation_source 'fine-focus sealed tube'
_diffrn_radiation_type MoK\a
_diffrn_radiation_wavelength 0.71073
_diffrn_reflns_av_R_equivalents 0.0492
_diffrn_reflns_av_sigmaI/netI 0.0109
_diffrn_reflns_limit_h_max 12
_diffrn_reflns_limit_h_min -12
_diffrn_reflns_limit_k_max 12
_diffrn_reflns_limit_k_min -12
_diffrn_reflns_limit_l_max 11
_diffrn_reflns_limit_l_min 0
_diffrn_reflns_number 3083
_diffrn_reflns_theta_full 27.45
_diffrn_reflns_theta_max 27.45
_diffrn_reflns_theta_min 2.49
_diffrn_standards_decay_% 0
_diffrn_standards_interval_count 0
_diffrn_standards_interval_time 0
_diffrn_standards_number 0
_exptl_absorpt_coefficient_mu 31.099
_exptl_absorpt_correction_T_max 0.198
_exptl_absorpt_correction_T_min 0.089
_exptl_absorpt_correction_type analytical
_exptl_absorpt_process_details '(CrysAlis RED; Oxford Diffraction, 2008)'
_exptl_crystal_colour 'metallic dark grey'
_exptl_crystal_density_diffrn 6.143
_exptl_crystal_density_method 'not measured'
_exptl_crystal_description 'irregularly shaped'
_exptl_crystal_F_000 1179.9
_exptl_crystal_size_max 0.088
_exptl_crystal_size_mid 0.069
_exptl_crystal_size_min 0.050
_refine_diff_density_max 0.583
_refine_diff_density_min -0.334
_refine_ls_extinction_method none
_refine_ls_goodness_of_fit_ref 1.123
_refine_ls_matrix_type full
_refine_ls_number_parameters 31
_refine_ls_number_reflns 342
_refine_ls_number_restraints 0
_refine_ls_restrained_S_all 1.123
_refine_ls_R_factor_all 0.0144
_refine_ls_R_factor_gt 0.0132
_refine_ls_shift/su_max 0.000
_refine_ls_shift/su_mean 0.000
_refine_ls_structure_factor_coef Fsqd
_refine_ls_weighting_details 'calc w=1/[\s^2^(Fo^2^)+(0.0212P)^2^+0.6192P] where P=(Fo^2^+2Fc^2^)/3'
_refine_ls_weighting_scheme calc
_refine_ls_wR_factor_gt 0.0480
_refine_ls_wR_factor_ref 0.0481
_reflns_number_gt 299
_reflns_number_total 342
_reflns_threshold_expression I>2\s(I)
_cod_data_source_file fn3072.cif
_cod_data_source_block I
_cod_original_formula_sum La4.27Mg2.89Zn30
_cod_database_code 2018008
_cod_database_fobs_code 2018008

loop_
_symmetry_equiv_pos_as_xyz
'x, y, z'
'-y, x-y, z'
'-x+y, -x, z'
'-x, -y, z+1/2'
'y, -x+y, z+1/2'
'x-y, x, z+1/2'
'y, x, -z'
'x-y, -y, -z'
'-x, -x+y, -z'
'-y, -x, -z+1/2'
'-x+y, y, -z+1/2'
'x, x-y, -z+1/2'
'-x, -y, -z'
'y, -x+y, -z'
'x-y, x, -z'
'x, y, -z-1/2'
'-y, x-y, -z-1/2'
'-x+y, -x, -z-1/2'
'-y, -x, z'
'-x+y, y, z'
'x, x-y, z'
'y, x, z-1/2'
'x-y, -y, z-1/2'
'-x, -x+y, z-1/2'

loop_
_atom_site_type_symbol
_atom_site_label
_atom_site_fract_x
_atom_site_fract_y
_atom_site_fract_z
_atom_site_U_iso_or_equiv
_atom_site_adp_type
_atom_site_calc_flag
_atom_site_refinement_flags
_atom_site_occupancy
_atom_site_disorder_assembly
_atom_site_disorder_group
La La1 0.0000 0.0000 0.2500 0.0239(3) Uani d SP 0.719(2) . .
La La2 0.3333 0.6667 0.7500 0.0245(5) Uani d SP 0.418(3) . .
La La3 0.3333 0.6667 0.2500 0.02234(17) Uani d S 1 . .
Zn Zn1 0.5000 0.0000 0.0000 0.02805(19) Uani d S 1 . .
Zn Zn2 0.16613(2) 0.33226(4) 0.01078(6) 0.03623(19) Uani d S 1 . .
Zn Zn3 0.35491(6) 0.02724(6) 0.2500 0.02964(18) Uani d S 1 . .
Mg Mg1 0.0000 0.0000 0.0937(13) 0.014(2) Uani d SP 0.1407(11) . .
Mg Mg2 0.3333 0.6667 0.5986(9) 0.0688(18) Uani d SP 0.582(3) . .

loop_
_atom_site_aniso_label
_atom_site_aniso_U_11
_atom_site_aniso_U_22
_atom_site_aniso_U_33
_atom_site_aniso_U_12
_atom_site_aniso_U_13
_atom_site_aniso_U_23
La1 0.0195(3) 0.0195(3) 0.0325(5) 0.00977(14) 0.000 0.000
La2 0.0206(5) 0.0206(5) 0.0322(8) 0.0103(3) 0.000 0.000
La3 0.0197(2) 0.0197(2) 0.0277(3) 0.00983(10) 0.000 0.000
Zn1 0.0255(3) 0.0261(3) 0.0328(4) 0.01303(15) -0.00008(14) -0.0002(3)
Zn2 0.0238(2) 0.0244(3) 0.0607(4) 0.01220(13) -0.00013(12) -0.0003(2)
Zn3 0.0281(2) 0.0275(3) 0.0334(3) 0.01400(19) 0.000 0.000
Mg1 0.020(3) 0.020(3) 0.003(5) 0.0099(16) 0.000 0.000
Mg2 0.054(2) 0.054(2) 0.099(5) 0.0269(10) 0.000 0.000

loop_
_atom_type_symbol
_atom_type_description
_atom_type_scat_dispersion_real
_atom_type_scat_dispersion_imag
_atom_type_scat_source
Mg Mg 0.0486 0.0363 'International Tables Vol C Tables 4.2.6.8 and 6.1.1.4'
Zn Zn 0.2839 1.4301 'International Tables Vol C Tables 4.2.6.8 and 6.1.1.4'
La La -0.2871 2.4523 'International Tables Vol C Tables 4.2.6.8 and 6.1.1.4'

loop_
_geom_angle_atom_site_label_1
_geom_angle_atom_site_label_2
_geom_angle_atom_site_label_3
_geom_angle_site_symmetry_1
_geom_angle_site_symmetry_3
_geom_angle
_geom_angle_publ_flag
Mg1 La1 Mg1 16_556 . 180.000(3) ?
Mg1 La1 Mg1 16_556 4 0.000(2) ?
Mg1 La1 Mg1 . 4 180.000(2) ?
Mg1 La1 Mg1 16_556 13 180.0 ?
Mg1 La1 Mg1 . 13 0.0000(10) ?
Mg1 La1 Mg1 4 13 180.0 ?
Mg1 La1 Zn3 16_556 21 90.0000(10) ?
Mg1 La1 Zn3 . 21 90.0000(10) ?
Mg1 La1 Zn3 4 21 90.0 ?
Mg1 La1 Zn3 13 21 90.0 ?
Mg1 La1 Zn3 16_556 3 90.0000(10) ?
Mg1 La1 Zn3 . 3 90.0000(10) ?
Mg1 La1 Zn3 4 3 90.0 ?
Mg1 La1 Zn3 13 3 90.0 ?
Zn3 La1 Zn3 21 3 172.091(18) ?
Mg1 La1 Zn3 16_556 . 90.0 ?
Mg1 La1 Zn3 . . 90.0 ?
Mg1 La1 Zn3 4 . 90.0 ?
Mg1 La1 Zn3 13 . 90.0 ?
Zn3 La1 Zn3 21 . 52.091(18) ?
Zn3 La1 Zn3 3 . 120.0 ?
Mg1 La1 Zn3 16_556 20 90.0 ?
Mg1 La1 Zn3 . 20 90.0 ?
Mg1 La1 Zn3 4 20 90.0 ?
Mg1 La1 Zn3 13 20 90.0 ?
Zn3 La1 Zn3 21 20 120.0 ?
Zn3 La1 Zn3 3 20 67.909(18) ?
Zn3 La1 Zn3 . 20 172.091(18) ?
Mg1 La1 Zn3 16_556 19 90.0 ?
Mg1 La1 Zn3 . 19 90.0 ?
Mg1 La1 Zn3 4 19 90.0 ?
Mg1 La1 Zn3 13 19 90.0 ?
Zn3 La1 Zn3 21 19 120.0 ?
Zn3 La1 Zn3 3 19 52.091(18) ?
Zn3 La1 Zn3 . 19 67.909(18) ?
Zn3 La1 Zn3 20 19 120.0 ?
Mg1 La1 Zn3 16_556 2 90.0 ?
Mg1 La1 Zn3 . 2 90.0 ?
Mg1 La1 Zn3 4 2 90.0 ?
Mg1 La1 Zn3 13 2 90.0 ?
Zn3 La1 Zn3 21 2 67.909(18) ?
Zn3 La1 Zn3 3 2 120.0 ?
Zn3 La1 Zn3 . 2 120.0 ?
Zn3 La1 Zn3 20 2 52.091(18) ?
Zn3 La1 Zn3 19 2 172.091(18) ?
Mg1 La1 Zn2 16_556 2 128.991(9) ?
Mg1 La1 Zn2 . 2 51.009(9) ?
Mg1 La1 Zn2 4 2 128.991(9) ?
Mg1 La1 Zn2 13 2 51.009(8) ?
Zn3 La1 Zn2 21 2 134.292(8) ?
Zn3 La1 Zn2 3 2 49.856(7) ?
Zn3 La1 Zn2 . 2 134.292(8) ?
Zn3 La1 Zn2 20 2 49.856(7) ?
Zn3 La1 Zn2 19 2 86.927(7) ?
Zn3 La1 Zn2 2 2 86.927(7) ?
Mg1 La1 Zn2 16_556 16_556 51.009(9) ?
Mg1 La1 Zn2 . 16_556 128.991(9) ?
Mg1 La1 Zn2 4 16_556 51.009(8) ?
Mg1 La1 Zn2 13 16_556 128.991(9) ?
Zn3 La1 Zn2 21 16_556 49.856(7) ?
Zn3 La1 Zn2 3 16_556 134.292(8) ?
Zn3 La1 Zn2 . 16_556 86.927(7) ?
Zn3 La1 Zn2 20 16_556 86.927(7) ?
Zn3 La1 Zn2 19 16_556 134.292(8) ?
Zn3 La1 Zn2 2 16_556 49.856(7) ?
Zn2 La1 Zn2 2 16_556 134.262(6) ?
Mg2 La2 Mg2 . 16_557 180.000(3) ?
Mg2 La2 Zn3 . 8_566 90.0000(10) ?
Mg2 La2 Zn3 16_557 8_566 90.0000(10) ?
Mg2 La2 Zn3 . 14_566 90.000(2) ?
Mg2 La2 Zn3 16_557 14_566 90.000(2) ?
Zn3 La2 Zn3 8_566 14_566 58.179(15) ?
Mg2 La2 Zn3 . 13_666 90.000(3) ?
Mg2 La2 Zn3 16_557 13_666 90.000(3) ?
Zn3 La2 Zn3 8_566 13_666 61.821(15) ?
Zn3 La2 Zn3 14_566 13_666 120.0 ?
Mg2 La2 Zn3 . 7_556 90.000(3) ?
Mg2 La2 Zn3 16_557 7_556 90.000(3) ?
Zn3 La2 Zn3 8_566 7_556 120.0 ?
Zn3 La2 Zn3 14_566 7_556 61.821(15) ?
Zn3 La2 Zn3 13_666 7_556 178.179(15) ?
Mg2 La2 Zn3 . 9_666 90.000(2) ?
Mg2 La2 Zn3 16_557 9_666 90.000(2) ?
Zn3 La2 Zn3 8_566 9_666 120.0 ?
Zn3 La2 Zn3 14_566 9_666 178.179(15) ?
Zn3 La2 Zn3 13_666 9_666 58.179(15) ?
Zn3 La2 Zn3 7_556 9_666 120.0 ?
Mg2 La2 Zn3 . 15_556 90.0000(10) ?
Mg2 La2 Zn3 16_557 15_556 90.0000(10) ?
Zn3 La2 Zn3 8_566 15_556 178.179(15) ?
Zn3 La2 Zn3 14_566 15_556 120.0 ?
Zn3 La2 Zn3 13_666 15_556 120.0 ?
Zn3 La2 Zn3 7_556 15_556 58.179(15) ?
Zn3 La2 Zn3 9_666 15_556 61.821(15) ?
Mg2 La2 Zn1 . 1_566 130.141(3) ?
Mg2 La2 Zn1 16_557 1_566 49.859(3) ?
Zn3 La2 Zn1 8_566 1_566 49.013(4) ?
Zn3 La2 Zn1 14_566 1_566 89.304(6) ?
Zn3 La2 Zn1 13_666 1_566 49.013(4) ?
Zn3 La2 Zn1 7_556 1_566 131.915(4) ?
Zn3 La2 Zn1 9_666 1_566 89.304(6) ?
Zn3 La2 Zn1 15_556 1_566 131.915(4) ?
Mg2 La2 Zn1 . 5_565 49.859(4) ?
Mg2 La2 Zn1 16_557 5_565 130.141(4) ?
Zn3 La2 Zn1 8_566 5_565 89.304(6) ?
Zn3 La2 Zn1 14_566 5_565 49.013(4) ?
Zn3 La2 Zn1 13_666 5_565 131.915(4) ?
Zn3 La2 Zn1 7_556 5_565 49.013(4) ?
Zn3 La2 Zn1 9_666 5_565 131.915(4) ?
Zn3 La2 Zn1 15_556 5_565 89.304(6) ?
Zn1 La2 Zn1 1_566 5_565 135.056(2) ?
Mg2 La2 Zn1 . 2_556 130.141(4) ?
Mg2 La2 Zn1 16_557 2_556 49.859(4) ?
Zn3 La2 Zn1 8_566 2_556 89.304(6) ?
Zn3 La2 Zn1 14_566 2_556 49.013(4) ?
Zn3 La2 Zn1 13_666 2_556 131.915(4) ?
Zn3 La2 Zn1 7_556 2_556 49.013(4) ?
Zn3 La2 Zn1 9_666 2_556 131.915(4) ?
Zn3 La2 Zn1 15_556 2_556 89.304(6) ?
Zn1 La2 Zn1 1_566 2_556 82.912(4) ?
Zn1 La2 Zn1 5_565 2_556 80.282(5) ?
Mg2 La2 Zn1 . 4_665 49.859(3) ?
Mg2 La2 Zn1 16_557 4_665 130.141(3) ?
Zn3 La2 Zn1 8_566 4_665 49.013(4) ?
Zn3 La2 Zn1 14_566 4_665 89.304(6) ?
Zn3 La2 Zn1 13_666 4_665 49.013(4) ?
Zn3 La2 Zn1 7_556 4_665 131.915(4) ?
Zn3 La2 Zn1 9_666 4_665 89.304(6) ?
Zn3 La2 Zn1 15_556 4_665 131.915(4) ?
Zn1 La2 Zn1 1_566 4_665 80.282(5) ?
Zn1 La2 Zn1 5_565 4_665 82.912(4) ?
Zn1 La2 Zn1 2_556 4_665 135.056(2) ?
Mg2 La3 Mg2 16_556 . 180.0000(10) ?
Mg2 La3 Zn3 16_556 1_565 90.0 ?
Mg2 La3 Zn3 . 1_565 90.0 ?
Mg2 La3 Zn3 16_556 19_565 90.0000(10) ?
Mg2 La3 Zn3 . 19_565 90.0000(10) ?
Zn3 La3 Zn3 1_565 19_565 66.116(16) ?
Mg2 La3 Zn3 16_556 20_665 90.0000(10) ?
Mg2 La3 Zn3 . 20_665 90.0000(10) ?
Zn3 La3 Zn3 1_565 20_665 53.884(16) ?
Zn3 La3 Zn3 19_565 20_665 120.0 ?
Mg2 La3 Zn3 16_556 2 90.0000(10) ?
Mg2 La3 Zn3 . 2 90.0000(10) ?
Zn3 La3 Zn3 1_565 2 120.0 ?
Zn3 La3 Zn3 19_565 2 53.884(16) ?
Zn3 La3 Zn3 20_665 2 173.884(16) ?
Mg2 La3 Zn3 16_556 21 90.0 ?
Mg2 La3 Zn3 . 21 90.0 ?
Zn3 La3 Zn3 1_565 21 173.884(16) ?
Zn3 La3 Zn3 19_565 21 120.0 ?
Zn3 La3 Zn3 20_665 21 120.0 ?
Zn3 La3 Zn3 2 21 66.116(16) ?
Mg2 La3 Zn3 16_556 3_665 90.0 ?
Mg2 La3 Zn3 . 3_665 90.0 ?
Zn3 La3 Zn3 1_565 3_665 120.0 ?
Zn3 La3 Zn3 19_565 3_665 173.884(16) ?
Zn3 La3 Zn3 20_665 3_665 66.116(16) ?
Zn3 La3 Zn3 2 3_665 120.0 ?
Zn3 La3 Zn3 21 3_665 53.884(16) ?
Mg2 La3 Zn2 16_556 18_566 128.811(9) ?
Mg2 La3 Zn2 . 18_566 51.189(9) ?
Zn3 La3 Zn2 1_565 18_566 49.226(7) ?
Zn3 La3 Zn2 19_565 18_566 49.226(7) ?
Zn3 La3 Zn2 20_665 18_566 87.618(6) ?
Zn3 La3 Zn2 2 18_566 87.618(6) ?
Zn3 La3 Zn2 21 18_566 133.999(8) ?
Zn3 La3 Zn2 3_665 18_566 133.999(8) ?
Mg2 La3 Zn2 16_556 3_565 51.189(9) ?
Mg2 La3 Zn2 . 3_565 128.811(9) ?
Zn3 La3 Zn2 1_565 3_565 49.226(7) ?
Zn3 La3 Zn2 19_565 3_565 49.226(7) ?
Zn3 La3 Zn2 20_665 3_565 87.618(6) ?
Zn3 La3 Zn2 2 3_565 87.618(6) ?
Zn3 La3 Zn2 21 3_565 133.999(8) ?
Zn3 La3 Zn2 3_665 3_565 133.999(8) ?
Zn2 La3 Zn2 18_566 3_565 77.622(17) ?
Mg2 La3 Zn2 16_556 . 51.189(9) ?
Mg2 La3 Zn2 . . 128.811(9) ?
Zn3 La3 Zn2 1_565 . 133.999(8) ?
Zn3 La3 Zn2 19_565 . 87.618(6) ?
Zn3 La3 Zn2 20_665 . 133.999(8) ?
Zn3 La3 Zn2 2 . 49.226(7) ?
Zn3 La3 Zn2 21 . 49.226(7) ?
Zn3 La3 Zn2 3_665 . 87.618(6) ?
Zn2 La3 Zn2 18_566 . 134.140(6) ?
Zn2 La3 Zn2 3_565 . 84.880(13) ?
Mg2 La3 Zn2 16_556 17_666 128.811(9) ?
Mg2 La3 Zn2 . 17_666 51.189(9) ?
Zn3 La3 Zn2 1_565 17_666 87.618(6) ?
Zn3 La3 Zn2 19_565 17_666 133.999(8) ?
Zn3 La3 Zn2 20_665 17_666 49.226(7) ?
Zn3 La3 Zn2 2 17_666 133.999(8) ?
Zn3 La3 Zn2 21 17_666 87.618(6) ?
Zn3 La3 Zn2 3_665 17_666 49.226(7) ?
Zn2 La3 Zn2 18_566 17_666 84.880(13) ?
Zn2 La3 Zn2 3_565 17_666 134.140(6) ?
Zn2 La3 Zn2 . 17_666 134.140(6) ?
Zn2 Zn1 Zn2 14 2_655 180.000(8) ?
Zn2 Zn1 Zn2 14 15_655 120.187(13) ?
Zn2 Zn1 Zn2 2_655 15_655 59.813(13) ?
Zn2 Zn1 Zn2 14 3 59.813(13) ?
Zn2 Zn1 Zn2 2_655 3 120.187(13) ?
Zn2 Zn1 Zn2 15_655 3 180.000(4) ?
Zn2 Zn1 Zn3 14 8 62.489(14) ?
Zn2 Zn1 Zn3 2_655 8 117.511(14) ?
Zn2 Zn1 Zn3 15_655 8 118.803(13) ?
Zn2 Zn1 Zn3 3 8 61.197(13) ?
Zn2 Zn1 Zn3 14 20_655 117.511(14) ?
Zn2 Zn1 Zn3 2_655 20_655 62.489(14) ?
Zn2 Zn1 Zn3 15_655 20_655 61.197(13) ?
Zn2 Zn1 Zn3 3 20_655 118.803(13) ?
Zn3 Zn1 Zn3 8 20_655 180.0 ?
Zn2 Zn1 Zn3 14 13_655 118.803(13) ?
Zn2 Zn1 Zn3 2_655 13_655 61.197(13) ?
Zn2 Zn1 Zn3 15_655 13_655 62.489(14) ?
Zn2 Zn1 Zn3 3 13_655 117.511(14) ?
Zn3 Zn1 Zn3 8 13_655 65.961(15) ?
Zn3 Zn1 Zn3 20_655 13_655 114.039(15) ?
Zn2 Zn1 Zn3 14 . 61.197(13) ?
Zn2 Zn1 Zn3 2_655 . 118.803(13) ?
Zn2 Zn1 Zn3 15_655 . 117.511(14) ?
Zn2 Zn1 Zn3 3 . 62.489(14) ?
Zn3 Zn1 Zn3 8 . 114.039(15) ?
Zn3 Zn1 Zn3 20_655 . 65.961(15) ?
Zn3 Zn1 Zn3 13_655 . 180.000(19) ?
Zn2 Zn1 Mg2 14 16_546 117.41(3) ?
Zn2 Zn1 Mg2 2_655 16_546 62.59(3) ?
Zn2 Zn1 Mg2 15_655 16_546 117.41(3) ?
Zn2 Zn1 Mg2 3 16_546 62.59(3) ?
Zn3 Zn1 Mg2 8 16_546 70.10(13) ?
Zn3 Zn1 Mg2 20_655 16_546 109.90(13) ?
Zn3 Zn1 Mg2 13_655 16_546 70.10(13) ?
Zn3 Zn1 Mg2 . 16_546 109.90(13) ?
Zn2 Zn1 Mg2 14 4_664 62.59(3) ?
Zn2 Zn1 Mg2 2_655 4_664 117.41(3) ?
Zn2 Zn1 Mg2 15_655 4_664 62.59(3) ?
Zn2 Zn1 Mg2 3 4_664 117.41(3) ?
Zn3 Zn1 Mg2 8 4_664 109.90(13) ?
Zn3 Zn1 Mg2 20_655 4_664 70.10(13) ?
Zn3 Zn1 Mg2 13_655 4_664 109.90(13) ?
Zn3 Zn1 Mg2 . 4_664 70.10(13) ?
Mg2 Zn1 Mg2 16_546 4_664 180.0(3) ?
Zn2 Zn1 La2 14 13_666 69.099(10) ?
Zn2 Zn1 La2 2_655 13_666 110.901(10) ?
Zn2 Zn1 La2 15_655 13_666 69.099(10) ?
Zn2 Zn1 La2 3 13_666 110.901(10) ?
Zn3 Zn1 La2 8 13_666 126.879(11) ?
Zn3 Zn1 La2 20_655 13_666 53.121(11) ?
Zn3 Zn1 La2 13_655 13_666 126.879(11) ?
Zn3 Zn1 La2 . 13_666 53.121(11) ?
Mg2 Zn1 La2 16_546 13_666 158.26(15) ?
Mg2 Zn1 La2 4_664 13_666 21.74(15) ?
Zn2 Zn1 La2 14 1_544 110.901(10) ?
Zn2 Zn1 La2 2_655 1_544 69.099(10) ?
Zn2 Zn1 La2 15_655 1_544 110.901(10) ?
Zn2 Zn1 La2 3 1_544 69.099(10) ?
Zn3 Zn1 La2 8 1_544 53.121(11) ?
Zn3 Zn1 La2 20_655 1_544 126.879(11) ?
Zn3 Zn1 La2 13_655 1_544 53.121(11) ?
Zn3 Zn1 La2 . 1_544 126.879(11) ?
Mg2 Zn1 La2 16_546 1_544 21.74(15) ?
Mg2 Zn1 La2 4_664 1_544 158.26(15) ?
La2 Zn1 La2 13_666 1_544 180.0 ?
Zn2 Zn2 Zn2 15 14 119.476(6) ?
Zn2 Zn2 Zn1 15 3_665 173.74(4) ?
Zn2 Zn2 Zn1 14 3_665 60.093(6) ?
Zn2 Zn2 Zn1 15 2 60.093(6) ?
Zn2 Zn2 Zn1 14 2 173.74(4) ?
Zn1 Zn2 Zn1 3_665 2 119.552(13) ?
Zn2 Zn2 Zn3 15 15 114.16(3) ?
Zn2 Zn2 Zn3 14 15 62.08(2) ?
Zn1 Zn2 Zn3 3_665 15 59.774(10) ?
Zn1 Zn2 Zn3 2 15 111.99(2) ?
Zn2 Zn2 Zn3 15 7 62.08(2) ?
Zn2 Zn2 Zn3 14 7 114.16(3) ?
Zn1 Zn2 Zn3 3_665 7 111.99(2) ?
Zn1 Zn2 Zn3 2 7 59.774(10) ?
Zn3 Zn2 Zn3 15 7 61.06(2) ?
Zn2 Zn2 Mg1 15 . 62.58(5) ?
Zn2 Zn2 Mg1 14 . 62.58(5) ?
Zn1 Zn2 Mg1 3_665 . 119.55(3) ?
Zn1 Zn2 Mg1 2 . 119.55(3) ?
Zn3 Zn2 Mg1 15 . 107.2(2) ?
Zn3 Zn2 Mg1 7 . 107.2(2) ?
Zn2 Zn2 Zn3 15 21 126.69(3) ?
Zn2 Zn2 Zn3 14 21 60.128(18) ?
Zn1 Zn2 Zn3 3_665 21 59.119(9) ?
Zn1 Zn2 Zn3 2 21 125.64(2) ?
Zn3 Zn2 Zn3 15 21 110.039(9) ?
Zn3 Zn2 Zn3 7 21 170.74(2) ?
Mg1 Zn2 Zn3 . 21 77.20(18) ?
Zn2 Zn2 Zn3 15 2 60.128(18) ?
Zn2 Zn2 Zn3 14 2 126.69(3) ?
Zn1 Zn2 Zn3 3_665 2 125.64(2) ?
Zn1 Zn2 Zn3 2 2 59.119(9) ?
Zn3 Zn2 Zn3 15 2 170.74(2) ?
Zn3 Zn2 Zn3 7 2 110.039(9) ?
Mg1 Zn2 Zn3 . 2 77.20(17) ?
Zn3 Zn2 Zn3 21 2 78.72(2) ?
Zn2 Zn2 Mg1 15 13 60.37(3) ?
Zn2 Zn2 Mg1 14 13 60.37(3) ?
Zn1 Zn2 Mg1 3_665 13 117.47(5) ?
Zn1 Zn2 Mg1 2 13 117.47(5) ?
Zn3 Zn2 Mg1 15 13 77.07(19) ?
Zn3 Zn2 Mg1 7 13 77.07(19) ?
Mg1 Zn2 Mg1 . 13 35.1(5) ?
Zn3 Zn2 Mg1 21 13 104.20(17) ?
Zn3 Zn2 Mg1 2 13 104.20(17) ?
Zn2 Zn2 Mg2 15 16_556 116.29(4) ?
Zn2 Zn2 Mg2 14 16_556 116.29(4) ?
Zn1 Zn2 Mg2 3_665 16_556 61.07(2) ?
Zn1 Zn2 Mg2 2 16_556 61.07(2) ?
Zn3 Zn2 Mg2 15 16_556 68.97(13) ?
Zn3 Zn2 Mg2 7 16_556 68.97(13) ?
Mg1 Zn2 Mg2 . 16_556 175.5(2) ?
Zn3 Zn2 Mg2 21 16_556 106.22(11) ?
Zn3 Zn2 Mg2 2 16_556 106.22(11) ?
Mg1 Zn2 Mg2 13 16_556 140.3(3) ?
Zn2 Zn2 La1 15 . 70.014(14) ?
Zn2 Zn2 La1 14 . 70.014(14) ?
Zn1 Zn2 La1 3_665 . 114.398(11) ?
Zn1 Zn2 La1 2 . 114.398(11) ?
Zn3 Zn2 La1 15 . 126.293(15) ?
Zn3 Zn2 La1 7 . 126.293(15) ?
Mg1 Zn2 La1 . . 23.3(2) ?
Zn3 Zn2 La1 21 . 60.218(12) ?
Zn3 Zn2 La1 2 . 60.218(12) ?
Mg1 Zn2 La1 13 . 58.5(2) ?
Mg2 Zn2 La1 16_556 . 161.21(15) ?
Zn1 Zn3 Zn1 4_655 . 113.220(14) ?
Zn1 Zn3 Zn2 4_655 5 59.029(8) ?
Zn1 Zn3 Zn2 . 5 156.85(2) ?
Zn1 Zn3 Zn2 4_655 14 156.85(2) ?
Zn1 Zn3 Zn2 . 14 59.029(8) ?
Zn2 Zn3 Zn2 5 14 118.36(2) ?
Zn1 Zn3 Zn3 4_655 21 110.014(9) ?
Zn1 Zn3 Zn3 . 21 110.014(9) ?
Zn2 Zn3 Zn3 5 21 59.469(11) ?
Zn2 Zn3 Zn3 14 21 59.469(11) ?
Zn1 Zn3 Zn2 4_655 3 140.07(2) ?
Zn1 Zn3 Zn2 . 3 58.393(9) ?
Zn2 Zn3 Zn2 5 3 142.64(2) ?
Zn2 Zn3 Zn2 14 3 57.790(10) ?
Zn3 Zn3 Zn2 21 3 109.179(11) ?
Zn1 Zn3 Zn2 4_655 18_556 58.393(9) ?
Zn1 Zn3 Zn2 . 18_556 140.07(2) ?
Zn2 Zn3 Zn2 5 18_556 57.790(10) ?
Zn2 Zn3 Zn2 14 18_556 142.64(2) ?
Zn3 Zn3 Zn2 21 18_556 109.179(11) ?
Zn2 Zn3 Zn2 3 18_556 101.26(2) ?
Zn1 Zn3 La2 4_655 13_666 77.866(11) ?
Zn1 Zn3 La2 . 13_666 77.866(11) ?
Zn2 Zn3 La2 5 13_666 79.105(14) ?
Zn2 Zn3 La2 14 13_666 79.105(14) ?
Zn3 Zn3 La2 21 13_666 60.910(8) ?
Zn2 Zn3 La2 3 13_666 129.336(12) ?
Zn2 Zn3 La2 18_556 13_666 129.336(12) ?
Zn1 Zn3 Zn3 4_655 20_655 57.020(7) ?
Zn1 Zn3 Zn3 . 20_655 57.020(7) ?
Zn2 Zn3 Zn3 5 20_655 108.146(11) ?
Zn2 Zn3 Zn3 14 20_655 108.146(11) ?
Zn3 Zn3 Zn3 21 20_655 120.0 ?
Zn2 Zn3 Zn3 3 20_655 107.796(10) ?
Zn2 Zn3 Zn3 18_556 20_655 107.796(10) ?
La2 Zn3 Zn3 13_666 20_655 59.090(8) ?
Zn1 Zn3 La1 4_655 . 122.512(8) ?
Zn1 Zn3 La1 . . 122.512(8) ?
Zn2 Zn3 La1 5 . 73.582(11) ?
Zn2 Zn3 La1 14 . 73.582(11) ?
Zn3 Zn3 La1 21 . 63.955(9) ?
Zn2 Zn3 La1 3 . 69.926(12) ?
Zn2 Zn3 La1 18_556 . 69.926(12) ?
La2 Zn3 La1 13_666 . 124.865(15) ?
Zn3 Zn3 La1 20_655 . 176.045(9) ?
Zn1 Zn3 Mg2 4_655 13_666 56.69(10) ?
Zn1 Zn3 Mg2 . 13_666 99.77(11) ?
Zn2 Zn3 Mg2 5 13_666 57.29(11) ?
Zn2 Zn3 Mg2 14 13_666 101.49(11) ?
Zn3 Zn3 Mg2 21 13_666 63.97(3) ?
Zn2 Zn3 Mg2 3 13_666 154.82(13) ?
Zn2 Zn3 Mg2 18_556 13_666 103.84(13) ?
La2 Zn3 Mg2 13_666 13_666 25.50(13) ?
Zn3 Zn3 Mg2 20_655 13_666 62.38(3) ?
La1 Zn3 Mg2 . 13_666 121.06(4) ?
Zn1 Zn3 Mg2 4_655 4_664 99.77(11) ?
Zn1 Zn3 Mg2 . 4_664 56.69(10) ?
Zn2 Zn3 Mg2 5 4_664 101.49(11) ?
Zn2 Zn3 Mg2 14 4_664 57.29(11) ?
Zn3 Zn3 Mg2 21 4_664 63.97(3) ?
Zn2 Zn3 Mg2 3 4_664 103.84(13) ?
Zn2 Zn3 Mg2 18_556 4_664 154.82(13) ?
La2 Zn3 Mg2 13_666 4_664 25.50(13) ?
Zn3 Zn3 Mg2 20_655 4_664 62.38(3) ?
La1 Zn3 Mg2 . 4_664 121.06(4) ?
Mg2 Zn3 Mg2 13_666 4_664 51.0(3) ?
La1 Mg1 Mg1 . 13 180.0000(10) ?
La1 Mg1 Zn2 . 2 105.7(2) ?
Mg1 Mg1 Zn2 13 2 74.3(2) ?
La1 Mg1 Zn2 . . 105.7(2) ?
Mg1 Mg1 Zn2 13 . 74.3(2) ?
Zn2 Mg1 Zn2 2 . 112.99(19) ?
La1 Mg1 Zn2 . 3 105.7(2) ?
Mg1 Mg1 Zn2 13 3 74.3(2) ?
Zn2 Mg1 Zn2 2 3 112.99(19) ?
Zn2 Mg1 Zn2 . 3 112.99(19) ?
La1 Mg1 Mg1 . 16_556 0.0 ?
Mg1 Mg1 Mg1 13 16_556 180.0000(10) ?
Zn2 Mg1 Mg1 2 16_556 105.7(2) ?
Zn2 Mg1 Mg1 . 16_556 105.7(2) ?
Zn2 Mg1 Mg1 3 16_556 105.7(2) ?
La1 Mg1 Zn2 . 13 109.5(2) ?
Mg1 Mg1 Zn2 13 13 70.5(2) ?
Zn2 Mg1 Zn2 2 13 57.05(8) ?
Zn2 Mg1 Zn2 . 13 144.9(5) ?
Zn2 Mg1 Zn2 3 13 57.05(8) ?
Mg1 Mg1 Zn2 16_556 13 109.5(2) ?
La1 Mg1 Zn2 . 14 109.5(2) ?
Mg1 Mg1 Zn2 13 14 70.5(2) ?
Zn2 Mg1 Zn2 2 14 144.9(5) ?
Zn2 Mg1 Zn2 . 14 57.05(8) ?
Zn2 Mg1 Zn2 3 14 57.05(8) ?
Mg1 Mg1 Zn2 16_556 14 109.5(2) ?
Zn2 Mg1 Zn2 13 14 109.5(2) ?
La1 Mg1 Zn2 . 15 109.5(2) ?
Mg1 Mg1 Zn2 13 15 70.5(2) ?
Zn2 Mg1 Zn2 2 15 57.05(8) ?
Zn2 Mg1 Zn2 . 15 57.05(8) ?
Zn2 Mg1 Zn2 3 15 144.9(5) ?
Mg1 Mg1 Zn2 16_556 15 109.5(2) ?
Zn2 Mg1 Zn2 13 15 109.5(2) ?
Zn2 Mg1 Zn2 14 15 109.5(2) ?
La1 Mg1 La1 . 13 180.0 ?
Mg1 Mg1 La1 13 13 0.0 ?
Zn2 Mg1 La1 2 13 74.3(2) ?
Zn2 Mg1 La1 . 13 74.3(2) ?
Zn2 Mg1 La1 3 13 74.3(2) ?
Mg1 Mg1 La1 16_556 13 180.0000(10) ?
Zn2 Mg1 La1 13 13 70.5(2) ?
Zn2 Mg1 La1 14 13 70.5(2) ?
Zn2 Mg1 La1 15 13 70.5(2) ?
La2 Mg2 Mg2 . 16_557 0.0000(10) ?
La2 Mg2 Zn1 . 5_565 108.40(15) ?
Mg2 Mg2 Zn1 16_557 5_565 108.40(15) ?
La2 Mg2 Zn1 . 4_665 108.40(15) ?
Mg2 Mg2 Zn1 16_557 4_665 108.40(15) ?
Zn1 Mg2 Zn1 5_565 4_665 110.52(15) ?
La2 Mg2 Zn1 . 6 108.40(15) ?
Mg2 Mg2 Zn1 16_557 6 108.40(15) ?
Zn1 Mg2 Zn1 5_565 6 110.52(15) ?
Zn1 Mg2 Zn1 4_665 6 110.52(15) ?
La2 Mg2 Zn2 . 18_566 110.20(15) ?
Mg2 Mg2 Zn2 16_557 18_566 110.20(15) ?
Zn1 Mg2 Zn2 5_565 18_566 56.34(6) ?
Zn1 Mg2 Zn2 4_665 18_566 56.34(6) ?
Zn1 Mg2 Zn2 6 18_566 141.4(3) ?
La2 Mg2 Zn2 . 16_556 110.20(15) ?
Mg2 Mg2 Zn2 16_557 16_556 110.20(15) ?
Zn1 Mg2 Zn2 5_565 16_556 56.34(6) ?
Zn1 Mg2 Zn2 4_665 16_556 141.4(3) ?
Zn1 Mg2 Zn2 6 16_556 56.34(6) ?
Zn2 Mg2 Zn2 18_566 16_556 108.73(15) ?
La2 Mg2 Zn2 . 17_666 110.20(15) ?
Mg2 Mg2 Zn2 16_557 17_666 110.20(15) ?
Zn1 Mg2 Zn2 5_565 17_666 141.4(3) ?
Zn1 Mg2 Zn2 4_665 17_666 56.34(6) ?
Zn1 Mg2 Zn2 6 17_666 56.34(6) ?
Zn2 Mg2 Zn2 18_566 17_666 108.73(15) ?
Zn2 Mg2 Zn2 16_556 17_666 108.73(15) ?
La2 Mg2 La3 . . 180.0 ?
Mg2 Mg2 La3 16_557 . 180.0000(10) ?
Zn1 Mg2 La3 5_565 . 71.60(15) ?
Zn1 Mg2 La3 4_665 . 71.60(15) ?
Zn1 Mg2 La3 6 . 71.60(15) ?
Zn2 Mg2 La3 18_566 . 69.80(15) ?
Zn2 Mg2 La3 16_556 . 69.80(15) ?
Zn2 Mg2 La3 17_666 . 69.80(15) ?
La2 Mg2 Zn3 . 8_566 64.50(13) ?
Mg2 Mg2 Zn3 16_557 8_566 64.50(13) ?
Zn1 Mg2 Zn3 5_565 8_566 97.03(3) ?
Zn1 Mg2 Zn3 4_665 8_566 53.21(2) ?
Zn1 Mg2 Zn3 6 8_566 152.17(7) ?
Zn2 Mg2 Zn3 18_566 8_566 53.73(2) ?
Zn2 Mg2 Zn3 16_556 8_566 151.09(5) ?
Zn2 Mg2 Zn3 17_666 8_566 99.33(2) ?
La3 Mg2 Zn3 . 8_566 115.50(13) ?
La2 Mg2 Zn3 . 13_666 64.50(13) ?
Mg2 Mg2 Zn3 16_557 13_666 64.50(13) ?
Zn1 Mg2 Zn3 5_565 13_666 152.17(7) ?
Zn1 Mg2 Zn3 4_665 13_666 53.21(2) ?
Zn1 Mg2 Zn3 6 13_666 97.03(3) ?
Zn2 Mg2 Zn3 18_566 13_666 99.33(2) ?
Zn2 Mg2 Zn3 16_556 13_666 151.09(5) ?
Zn2 Mg2 Zn3 17_666 13_666 53.73(2) ?
La3 Mg2 Zn3 . 13_666 115.50(13) ?
Zn3 Mg2 Zn3 8_566 13_666 55.24(7) ?
La2 Mg2 Zn3 . 14_566 64.50(13) ?
Mg2 Mg2 Zn3 16_557 14_566 64.50(13) ?
Zn1 Mg2 Zn3 5_565 14_566 53.21(2) ?
Zn1 Mg2 Zn3 4_665 14_566 97.03(3) ?
Zn1 Mg2 Zn3 6 14_566 152.17(7) ?
Zn2 Mg2 Zn3 18_566 14_566 53.73(2) ?
Zn2 Mg2 Zn3 16_556 14_566 99.33(2) ?
Zn2 Mg2 Zn3 17_666 14_566 151.09(5) ?
La3 Mg2 Zn3 . 14_566 115.50(13) ?
Zn3 Mg2 Zn3 8_566 14_566 52.06(6) ?
Zn3 Mg2 Zn3 13_666 14_566 102.82(15) ?

loop_
_geom_bond_atom_site_label_1
_geom_bond_atom_site_label_2
_geom_bond_site_symmetry_2
_geom_bond_distance
_geom_bond_publ_flag
La1 Mg1 16_556 1.437(12) ?
La1 Mg1 . 1.437(12) ?
La1 Mg1 4 3.160(12) ?
La1 Mg1 13 3.160(12) ?
La1 Zn3 21 3.2300(4) ?
La1 Zn3 3 3.2300(4) ?
La1 Zn3 . 3.2300(4) ?
La1 Zn3 20 3.2300(4) ?
La1 Zn3 19 3.2300(4) ?
La1 Zn3 2 3.2300(4) ?
La1 Zn2 2 3.4954(5) ?
La1 Zn2 16_556 3.4954(5) ?
La2 Mg2 . 1.392(8) ?
La2 Mg2 16_557 1.392(8) ?
La2 Zn3 8_566 2.9171(5) ?
La2 Zn3 14_566 2.9171(5) ?
La2 Zn3 13_666 2.9171(5) ?
La2 Zn3 7_556 2.9171(5) ?
La2 Zn3 9_666 2.9171(5) ?
La2 Zn3 15_556 2.9171(5) ?
La2 Zn1 1_566 3.56528(16) ?
La2 Zn1 5_565 3.56529(15) ?
La2 Zn1 2_556 3.56528(16) ?
La2 Zn1 4_665 3.56528(15) ?
La3 Mg2 16_556 3.205(8) ?
La3 Mg2 . 3.205(8) ?
La3 Zn3 1_565 3.3072(5) ?
La3 Zn3 19_565 3.3072(5) ?
La3 Zn3 20_665 3.3072(5) ?
La3 Zn3 2 3.3072(5) ?
La3 Zn3 21 3.3072(5) ?
La3 Zn3 3_665 3.3072(5) ?
La3 Zn2 18_566 3.5090(5) ?
La3 Zn2 3_565 3.5090(5) ?
La3 Zn2 . 3.5090(5) ?
La3 Zn2 17_666 3.5090(5) ?
Zn1 Zn2 14 2.7317(2) ?
Zn1 Zn2 2_655 2.7317(2) ?
Zn1 Zn2 15_655 2.7317(2) ?
Zn1 Zn2 3 2.7317(2) ?
Zn1 Zn3 8 2.7528(3) ?
Zn1 Zn3 20_655 2.7528(3) ?
Zn1 Zn3 13_655 2.7528(3) ?
Zn1 Zn3 . 2.7528(3) ?
Zn1 Mg2 16_546 2.872(3) ?
Zn1 Mg2 4_664 2.872(3) ?
Zn1 La2 13_666 3.56528(16) ?
Zn1 La2 1_544 3.56528(16) ?
Zn2 Zn2 15 2.7240(4) ?
Zn2 Zn2 14 2.7240(4) ?
Zn2 Zn1 3_665 2.7317(2) ?
Zn2 Zn1 2 2.7317(2) ?
Zn2 Zn3 15 2.7918(5) ?
Zn2 Zn3 7 2.7918(5) ?
Zn2 Mg1 . 2.822(3) ?
Zn2 Zn3 21 2.8448(5) ?
Zn2 Zn3 2 2.8448(5) ?
Zn2 Mg1 13 2.882(4) ?
Zn2 Mg2 16_556 2.913(3) ?
Zn3 Zn1 4_655 2.7528(3) ?
Zn3 Zn2 5 2.7918(5) ?
Zn3 Zn2 14 2.7918(5) ?
Zn3 Zn3 21 2.8364(9) ?
Zn3 Zn2 3 2.8448(5) ?
Zn3 Zn2 18_556 2.8448(5) ?
Zn3 La2 13_666 2.9171(5) ?
Zn3 Zn3 20_655 2.9970(8) ?
Zn3 Mg2 13_666 3.232(4) ?
Zn3 Mg2 4_664 3.232(4) ?
Mg1 Mg1 13 1.72(2) ?
Mg1 Zn2 2 2.822(3) ?
Mg1 Zn2 3 2.822(3) ?
Mg1 Mg1 16_556 2.87(2) ?
Mg1 Zn2 13 2.882(4) ?
Mg1 Zn2 14 2.882(4) ?
Mg1 Zn2 15 2.882(4) ?
Mg1 La1 13 3.160(12) ?
Mg2 Mg2 16_557 2.783(16) ?
Mg2 Zn1 5_565 2.872(3) ?
Mg2 Zn1 4_665 2.872(3) ?
Mg2 Zn1 6 2.872(3) ?
Mg2 Zn2 18_566 2.913(3) ?
Mg2 Zn2 16_556 2.913(3) ?
Mg2 Zn2 17_666 2.913(3) ?
Mg2 Zn3 8_566 3.232(4) ?
Mg2 Zn3 13_666 3.232(4) ?
Mg2 Zn3 14_566 3.232(4) ?
